data_1547133
loop_
_publ_author_name
'Jurberg, Igor D.'
'Davies, Huw M. L.'

_publ_section_title
;
 Rhodium- and Non-Metal-Catalyzed Approaches for the Conversion of
 Isoxazol-5-ones to 2,3-Dihydro-6H-1,3-oxazin-6-ones.
;
_journal_issue 19
_journal_name_full 'Organic letters'
_journal_page_first 5158
_journal_page_last 5161
_journal_paper_doi 10.1021/acs.orglett.7b02436
_journal_volume 19
_journal_year 2017
_chemical_formula_moiety 'C17 H20 Br N O4'
_chemical_formula_sum 'C17 H20 Br N O4'
_chemical_formula_weight 382.25
_space_group_crystal_system triclinic
_space_group_IT_number 2
_space_group_name_Hall '-P 1'
_space_group_name_H-M_alt 'P -1'
_symmetry_space_group_name_Hall '-P 1'
_symmetry_space_group_name_H-M 'P -1'
_atom_sites_solution_hydrogens mixed
_atom_sites_solution_primary dual
_audit_creation_date 2017-05-03
_audit_creation_method
;
Olex2 1.2-dev
(compiled 2017.03.28 svn.r3405 for OlexSys, GUI svn.r5332)
;
_cell_angle_alpha 100.937(3)
_cell_angle_beta 101.585(4)
_cell_angle_gamma 103.902(4)
_cell_formula_units_Z 2
_cell_length_a 6.3863(3)
_cell_length_b 12.2125(6)
_cell_length_c 12.3641(3)
_cell_measurement_reflns_used 11877
_cell_measurement_temperature 173.00(10)
_cell_measurement_theta_max 77.4100
_cell_measurement_theta_min 3.6930
_cell_volume 887.81(7)
_computing_cell_refinement 'CrysAlisPro 1.171.39.20a (Rigaku OD, 2015)'
_computing_data_collection 'CrysAlisPro 1.171.39.20a (Rigaku OD, 2015)'
_computing_data_reduction 'CrysAlisPro 1.171.39.20a (Rigaku OD, 2015)'
_computing_molecular_graphics 'Olex2 (Dolomanov et al., 2009)'
_computing_publication_material 'Olex2 (Dolomanov et al., 2009)'
_computing_structure_refinement 'SHELXL-2014 (Sheldrick, 2015)'
_computing_structure_solution 'SHELXT (Sheldrick, 2015)'
_diffrn_ambient_environment N~2~
_diffrn_ambient_temperature 173.00(10)
_diffrn_detector HyPix
_diffrn_detector_type HyPix
_diffrn_measured_fraction_theta_full 0.996
_diffrn_measured_fraction_theta_max 0.992
_diffrn_measurement_details
;
List of Runs (angles in degrees, time in seconds):

  # Type    Start    End  Width  t~exp~   \w     \q     \k     \f   Frames
--------------------------------------------------------------------------
  1  \w    -62.00 -32.00   0.50    0.50    --  -15.25 -57.00  30.00   60
  2  \w    -28.00  -1.00   0.50    0.50    --  -15.25 -57.00  30.00   54
  3  \w     18.00  48.00   0.50    0.50    --   15.25 -98.00 -14.00   60
  4  \w     13.00  50.00   0.50    0.50    --   15.25 -99.00 -90.00   74
  5  \w     24.00  50.00   0.50    0.50    --   15.25 -99.00  60.00   52
  6  \w     43.00 109.00   0.50    2.00    --  110.00 -98.00 -14.00  132
  7  \w     89.00 116.00   0.50    2.00    --  110.00-125.00  90.00   54
  8  \w     39.00 134.00   0.50    2.00    --  110.00 -77.00  60.00  190
  9  \w     61.00  87.00   0.50    0.50    --   15.25  57.00 -30.00   52
 10  \w     22.00  63.00   0.50    0.50    --   15.25  38.00-150.00   82
 11  \w     -1.00  60.00   0.50    0.50    --   15.25  77.00-120.00  122
 12  \w      2.00  35.00   0.50    0.50    --   15.25  57.00 -30.00   66
 13  \w     -3.00  27.00   0.50    0.50    --   15.25  98.00  92.00   60
 14  \w    -49.00  -1.00   0.50    0.50    --  -15.25  98.00  92.00   96
 15  \w    -43.00  -1.00   0.50    0.50    --  -15.25 -38.00  60.00   84
 16  \w    -80.00 -54.00   0.50    0.50    --  -15.25 -38.00  60.00   52
 17  \w    -88.00 -22.00   0.50    0.50    --  -15.25 -38.00 150.00  132
 18  \w    -97.00 -65.00   0.50    2.00    --  -88.50 -77.00   0.00   64
 19  \w    -95.00 -65.00   0.50    2.00    --  -88.50 -77.00  60.00   60
 20  \w    -93.00 -65.00   0.50    2.00    --  -88.50 -77.00  90.00   56
 21  \w    -92.00 -65.00   0.50    2.00    --  -88.50 -77.00 150.00   54
 22  \w   -101.00 -66.00   0.50    2.00    --  -88.50 -77.00 120.00   70
 23  \w   -110.00 -72.00   0.50    2.00    --  -88.50 -51.00 102.34   76
 24  \w   -101.00 -74.00   0.50    2.00    --  -88.50 -57.00 120.00   54
 25  \w   -116.00 -72.00   0.50    2.00    --  -88.50 -57.00 150.00   88
 26  \w   -111.00 -77.00   0.50    2.00    --  -88.50 -38.00  60.00   68
 27  \w   -102.00 -65.00   0.50    2.00    --  -88.50 -77.00  30.00   74
 28  \w   -107.00 -79.00   0.50    2.00    --  -88.50 -38.00  30.00   56
 29  \w   -106.00 -75.00   0.50    2.00    --  -88.50 -57.00  30.00   62
 30  \w   -105.00 -73.00   0.50    2.00    --  -88.50 -46.00 -54.41   64
 31  \w    -91.00 -65.00   0.50    2.00    --  -88.50 -76.00 -81.11   52
 32  \w    -91.00 -65.00   0.50    2.00    --  -88.50 -77.00-120.00   52
 33  \w    -90.00 -65.00   0.50    2.00    --  -88.50 -77.00-180.00   50
 34  \w    -98.00 -65.00   0.50    2.00    --  -88.50 -77.00-150.00   66
 35  \w   -106.00 -72.00   0.50    2.00    --  -88.50 -58.00-157.78   68
 36  \w   -107.00 -72.00   0.50    2.00    --  -88.50 -54.00-138.46   70
 37  \w   -102.00 -65.00   0.50    2.00    --  -88.50 -77.00 -90.00   74
 38  \w    -89.00 -64.00   0.50    2.00    --  -88.50 -78.00 -54.80   50
 39  \w   -100.00 -74.00   0.50    2.00    --  -88.50 -57.00 -90.00   52
 40  \w   -113.00 -73.00   0.50    2.00    --  -88.50 -37.00-148.35   80
 41  \w   -128.00 -74.00   0.50    2.00    --  -88.50 -57.00-180.00  108
 42  \w   -145.00-120.00   0.50    2.00    --  -88.50 -98.00 -14.00   50
 43  \w   -136.00 -72.00   0.50    2.00    --  -88.50 -57.00   0.00  128
 44  \w   -140.00-111.00   0.50    2.00    --  -88.50 -77.00 120.00   58
 45  \w   -155.00-117.00   0.50    2.00    --  -88.50 -57.00 120.00   76
 46  \w   -160.00-119.00   0.50    2.00    --  -88.50 -38.00  60.00   82
 47  \w   -161.00-127.00   0.50    2.00    --  -88.50 -38.00  30.00   68
 48  \w   -157.00-125.00   0.50    2.00    --  -88.50 -77.00  90.00   64
 49  \w   -158.00-131.00   0.50    2.00    --  -88.50 -51.00 102.34   54
 50  \w   -159.00-101.00   0.50    2.00    --  -88.50 -77.00  60.00  116
 51  \w   -160.00 -65.00   0.50    2.00    --  -88.50 -77.00 -30.00  190
 52  \w    -81.00   1.00   0.50    0.50    --  -15.25 -57.00 -60.00  164
 53  \w    -74.00 -46.00   0.50    2.00    --  -88.50  98.00  92.00   56
 54  \w    -93.00 -47.00   0.50    2.00    --  -88.50 125.00 -30.00   92
 55  \w   -159.00-134.00   0.50    2.00    --  -88.50 -58.00-157.78   50
 56  \w   -159.00-112.00   0.50    2.00    --  -88.50 -77.00-180.00   94
 57  \w   -157.00-124.00   0.50    2.00    --  -88.50 -76.00 -81.11   66
 58  \w   -149.00-121.00   0.50    2.00    --  -88.50 -77.00 -90.00   56
 59  \w   -159.00-107.00   0.50    2.00    --  -88.50 -77.00-150.00  104
 60  \w   -159.00 -97.00   0.50    2.00    --  -88.50 -78.00 -54.80  124
 61  \w   -158.00-112.00   0.50    2.00    --  -88.50 -54.00-138.46   92
 62  \w     38.00 110.00   0.50    2.00    --  110.00 -99.00-150.00  144
 63  \w     93.00 125.00   0.50    2.00    --  110.00 -57.00-150.00   64
 64  \w     42.00  89.00   0.50    2.00    --  110.00 -57.00-150.00   94
 65  \w     43.00 127.00   0.50    2.00    --  110.00 -77.00-150.00  168
 66  \w    100.00 176.00   0.50    2.00    --  110.00  57.00 -30.00  152
 67  \w    122.00 149.00   0.50    2.00    --  110.00  98.00  92.00   54
 68  \w    126.00 175.00   0.50    2.00    --  110.00  77.00 -90.00   98
 69  \w     38.00  78.00   0.50    2.00    --  110.00-125.00  90.00   80
;
_diffrn_measurement_device 'four-circle diffractometer'
_diffrn_measurement_device_type 'XtaLAB Synergy, Dualflex, HyPix'
_diffrn_measurement_method '\w scans'
_diffrn_orient_matrix_type 'CrysAlisPro convention (1999,Acta A55,543-557)'
_diffrn_orient_matrix_UB_11 0.1142747000
_diffrn_orient_matrix_UB_12 0.0186430000
_diffrn_orient_matrix_UB_13 -0.0962769000
_diffrn_orient_matrix_UB_21 -0.2248370000
_diffrn_orient_matrix_UB_22 -0.0050239000
_diffrn_orient_matrix_UB_23 -0.0779219000
_diffrn_orient_matrix_UB_31 0.0506901000
_diffrn_orient_matrix_UB_32 0.1328277000
_diffrn_orient_matrix_UB_33 0.0437868000
_diffrn_radiation_monochromator 'multilayer mirror'
_diffrn_radiation_probe x-ray
_diffrn_radiation_type CuK\a
_diffrn_radiation_wavelength 1.54184
_diffrn_reflns_av_R_equivalents 0.0341
_diffrn_reflns_av_unetI/netI 0.0179
_diffrn_reflns_Laue_measured_fraction_full 0.996
_diffrn_reflns_Laue_measured_fraction_max 0.992
_diffrn_reflns_limit_h_max 7
_diffrn_reflns_limit_h_min -7
_diffrn_reflns_limit_k_max 14
_diffrn_reflns_limit_k_min -14
_diffrn_reflns_limit_l_max 14
_diffrn_reflns_limit_l_min -14
_diffrn_reflns_number 15812
_diffrn_reflns_point_group_measured_fraction_full 0.996
_diffrn_reflns_point_group_measured_fraction_max 0.992
_diffrn_reflns_theta_full 67.684
_diffrn_reflns_theta_max 68.243
_diffrn_reflns_theta_min 3.769
_diffrn_source 'micro-focus sealed X-ray tube'
_diffrn_source_current 1.0
_diffrn_source_type 'PhotonJet (Cu) X-ray Source'
_diffrn_source_voltage 50
_exptl_absorpt_coefficient_mu 3.318
_exptl_absorpt_correction_T_max 1.00000
_exptl_absorpt_correction_T_min 0.39016
_exptl_absorpt_correction_type multi-scan
_exptl_absorpt_process_details
;
CrysAlisPro 1.171.39.20a (Rigaku Oxford Diffraction, 2015)
Empirical absorption correction using spherical harmonics,
 implemented in SCALE3 ABSPACK scaling algorithm.
;
_exptl_crystal_colour colourless
_exptl_crystal_colour_primary colourless
_exptl_crystal_density_diffrn 1.430
_exptl_crystal_description block
_exptl_crystal_F_000 392
_exptl_crystal_recrystallization_method
'The material was recrystallised from a mixture of hexane and ethyl acetate by slow evaporation'
_exptl_crystal_size_max 0.528
_exptl_crystal_size_mid 0.347
_exptl_crystal_size_min 0.332
_refine_diff_density_max 0.534
_refine_diff_density_min -0.429
_refine_diff_density_rms 0.062
_refine_ls_extinction_method none
_refine_ls_goodness_of_fit_ref 1.098
_refine_ls_hydrogen_treatment mixed
_refine_ls_matrix_type full
_refine_ls_number_parameters 214
_refine_ls_number_reflns 3230
_refine_ls_number_restraints 1
_refine_ls_restrained_S_all 1.098
_refine_ls_R_factor_all 0.0332
_refine_ls_R_factor_gt 0.0315
_refine_ls_shift/su_max 0.001
_refine_ls_shift/su_mean 0.000
_refine_ls_structure_factor_coef Fsqd
_refine_ls_weighting_details 'w=1/[\s^2^(Fo^2^)+(0.0442P)^2^+0.5324P] where P=(Fo^2^+2Fc^2^)/3'
_refine_ls_weighting_scheme calc
_refine_ls_wR_factor_gt 0.0824
_refine_ls_wR_factor_ref 0.0840
_reflns_Friedel_coverage 0.000
_reflns_number_gt 3106
_reflns_number_total 3230
_reflns_threshold_expression 'I > 2\s(I)'
_cod_data_source_file ol7b02436_si_002.cif
_cod_data_source_block idj24
_cod_depositor_comments 'Adding full bibliography for 1547133.cif.'
_cod_database_code 1547133
_shelx_shelxl_version_number 2014/7
_chemical_oxdiff_formula 'C34 H40 Br2 N2 O8 '
_shelx_space_group_comment
;
The symmetry employed for this shelxl refinement is uniquely defined
by the following loop, which should always be used as a source of
symmetry information in preference to the above space-group names.
They are only intended as comments.
;
_diffrn_oxdiff_ac3_digest_frames
;
01dcbf271839a66e1c4de191ae5e2d0c06056281a22
;
_reflns_odcompleteness_completeness 99.84
_reflns_odcompleteness_iscentric 1
_reflns_odcompleteness_theta 66.97
_olex2_refinement_description
;
1. Fixed Uiso
 At 1.2 times of:
  All C(H) groups, All C(H,H) groups
 At 1.5 times of:
  All C(H,H,H) groups
2. Restrained distances
 H1-N1
 0.95 with sigma of 0.01
3.a Secondary CH2 refined with riding coordinates:
 C14(H14A,H14B), C15(H15A,H15B), C6(H6A,H6B), C16(H16A,H16B)
3.b Aromatic/amide H refined with riding coordinates:
 C3(H3), C10(H10), C13(H13), C12(H12), C9(H9)
3.c Idealised Me refined as rotating group:
 C7(H7A,H7B,H7C), C17(H17A,H17B,H17C)
;
_olex2_diffrn_ambient_temperature_device 'Oxford Cryosystems'
_olex2_exptl_crystal_mounting_method 'The crystal was mounted on a loop with paratone oil'
_olex2_submission_original_sample_id IDJ24
_olex2_submission_special_instructions 'No special instructions were received'
_oxdiff_exptl_absorpt_empirical_details
;
Empirical correction (ABSPACK) includes:
- Absorption correction using spherical harmonics
- Frame scaling
;
_oxdiff_exptl_absorpt_empirical_full_max 2.072
_oxdiff_exptl_absorpt_empirical_full_min 0.584

loop_
_space_group_symop_operation_xyz
'x, y, z'
'-x, -y, -z'

loop_
_atom_site_label
_atom_site_type_symbol
_atom_site_fract_x
_atom_site_fract_y
_atom_site_fract_z
_atom_site_U_iso_or_equiv
_atom_site_adp_type
_atom_site_occupancy
_atom_site_site_symmetry_order
_atom_site_calc_flag
_atom_site_refinement_flags_posn
Br1 Br 0.86955(4) 0.15076(2) 0.74825(2) 0.04633(11) Uani 1 1 d .
O1 O -0.0020(2) 0.11507(12) 0.30910(12) 0.0286(3) Uani 1 1 d .
O2 O 0.3744(2) 0.38472(12) 0.32084(13) 0.0348(3) Uani 1 1 d .
O4 O -0.3462(2) 0.06709(14) 0.20155(14) 0.0382(3) Uani 1 1 d .
N1 N 0.2987(3) 0.15903(14) 0.22599(14) 0.0257(3) Uani 1 1 d D
O3 O 0.0653(3) 0.34765(14) 0.38398(16) 0.0456(4) Uani 1 1 d .
C8 C 0.3727(3) 0.17663(16) 0.42989(16) 0.0265(4) Uani 1 1 d .
C2 C 0.1621(3) 0.15222(16) 0.12514(17) 0.0281(4) Uani 1 1 d .
C1 C 0.2193(3) 0.18804(16) 0.32491(16) 0.0263(4) Uani 1 1 d .
C11 C 0.6636(3) 0.16138(18) 0.61951(17) 0.0328(4) Uani 1 1 d .
C4 C -0.1491(3) 0.10948(17) 0.20958(18) 0.0302(4) Uani 1 1 d .
C3 C -0.0556(3) 0.14544(18) 0.12098(18) 0.0329(4) Uani 1 1 d .
H3 H -0.1448 0.1643 0.0600 0.040 Uiso 1 1 calc R
C10 C 0.4383(4) 0.11085(18) 0.60217(18) 0.0340(4) Uani 1 1 d .
H10 H 0.3840 0.0711 0.6545 0.041 Uiso 1 1 calc R
C13 C 0.6010(3) 0.22736(18) 0.44989(17) 0.0307(4) Uani 1 1 d .
H13 H 0.6562 0.2673 0.3979 0.037 Uiso 1 1 calc R
C5 C 0.2043(3) 0.31621(17) 0.34511(17) 0.0300(4) Uani 1 1 d .
C12 C 0.7480(3) 0.22000(18) 0.54476(18) 0.0329(4) Uani 1 1 d .
H12 H 0.9041 0.2544 0.5586 0.040 Uiso 1 1 calc R
C9 C 0.2924(3) 0.11920(17) 0.50669(18) 0.0307(4) Uani 1 1 d .
H9 H 0.1363 0.0854 0.4936 0.037 Uiso 1 1 calc R
C14 C 0.2631(3) 0.15552(19) 0.02590(17) 0.0334(4) Uani 1 1 d .
H14A H 0.1435 0.1417 -0.0442 0.040 Uiso 1 1 calc R
H14B H 0.3348 0.0922 0.0154 0.040 Uiso 1 1 calc R
C15 C 0.4367(4) 0.2724(2) 0.0433(2) 0.0403(5) Uani 1 1 d .
H15A H 0.3672 0.3361 0.0588 0.048 Uiso 1 1 calc R
H15B H 0.5608 0.2839 0.1108 0.048 Uiso 1 1 calc R
C6 C 0.3886(5) 0.50858(19) 0.3425(2) 0.0461(6) Uani 1 1 d .
H6A H 0.3870 0.5393 0.4223 0.055 Uiso 1 1 calc R
H6B H 0.2609 0.5208 0.2909 0.055 Uiso 1 1 calc R
C16 C 0.5297(4) 0.2794(2) -0.0601(2) 0.0479(6) Uani 1 1 d .
H16A H 0.5797 0.2097 -0.0822 0.057 Uiso 1 1 calc R
H16B H 0.4097 0.2793 -0.1248 0.057 Uiso 1 1 calc R
C7 C 0.6039(5) 0.5688(2) 0.3208(3) 0.0590(7) Uani 1 1 d .
H7A H 0.6038 0.5368 0.2418 0.089 Uiso 1 1 calc GR
H7B H 0.7286 0.5565 0.3729 0.089 Uiso 1 1 calc GR
H7C H 0.6201 0.6524 0.3334 0.089 Uiso 1 1 calc GR
C17 C 0.7243(5) 0.3880(3) -0.0369(3) 0.0679(8) Uani 1 1 d .
H17A H 0.7779 0.3894 -0.1057 0.102 Uiso 1 1 calc GR
H17B H 0.8453 0.3873 0.0256 0.102 Uiso 1 1 calc GR
H17C H 0.6751 0.4573 -0.0157 0.102 Uiso 1 1 calc GR
H1 H 0.425(3) 0.132(2) 0.229(2) 0.043(7) Uiso 1 1 d D

loop_
_atom_site_aniso_label
_atom_site_aniso_U_11
_atom_site_aniso_U_22
_atom_site_aniso_U_33
_atom_site_aniso_U_23
_atom_site_aniso_U_13
_atom_site_aniso_U_12
Br1 0.04992(17) 0.05404(18) 0.03566(15) 0.01307(11) 0.00182(11) 0.02241(12)
O1 0.0194(6) 0.0312(7) 0.0363(7) 0.0090(6) 0.0106(5) 0.0058(5)
O2 0.0365(8) 0.0253(7) 0.0435(8) 0.0094(6) 0.0141(6) 0.0069(6)
O4 0.0203(7) 0.0427(8) 0.0502(9) 0.0071(7) 0.0102(6) 0.0092(6)
N1 0.0213(7) 0.0296(8) 0.0284(8) 0.0073(6) 0.0088(6) 0.0095(6)
O3 0.0452(9) 0.0371(8) 0.0627(11) 0.0090(7) 0.0277(8) 0.0184(7)
C8 0.0259(9) 0.0256(9) 0.0287(9) 0.0052(7) 0.0098(7) 0.0076(7)
C2 0.0263(9) 0.0248(9) 0.0316(10) 0.0051(8) 0.0068(8) 0.0064(7)
C1 0.0208(8) 0.0269(9) 0.0316(10) 0.0066(7) 0.0103(7) 0.0053(7)
C11 0.0367(11) 0.0332(11) 0.0291(10) 0.0054(8) 0.0067(8) 0.0146(8)
C4 0.0235(9) 0.0276(10) 0.0399(11) 0.0051(8) 0.0081(8) 0.0109(7)
C3 0.0251(9) 0.0360(11) 0.0382(11) 0.0113(9) 0.0047(8) 0.0111(8)
C10 0.0407(11) 0.0326(10) 0.0328(10) 0.0114(8) 0.0138(9) 0.0119(9)
C13 0.0268(9) 0.0344(10) 0.0309(10) 0.0083(8) 0.0097(8) 0.0068(8)
C5 0.0287(9) 0.0292(10) 0.0329(10) 0.0076(8) 0.0088(8) 0.0096(8)
C12 0.0268(9) 0.0353(11) 0.0356(11) 0.0063(8) 0.0077(8) 0.0093(8)
C9 0.0295(10) 0.0296(10) 0.0347(10) 0.0082(8) 0.0135(8) 0.0072(8)
C14 0.0310(10) 0.0403(11) 0.0278(10) 0.0080(8) 0.0075(8) 0.0087(8)
C15 0.0447(12) 0.0385(12) 0.0421(12) 0.0129(9) 0.0195(10) 0.0107(10)
C6 0.0612(15) 0.0239(11) 0.0507(14) 0.0077(9) 0.0130(11) 0.0100(10)
C16 0.0459(13) 0.0617(16) 0.0436(13) 0.0249(12) 0.0200(11) 0.0134(11)
C7 0.0712(18) 0.0327(13) 0.0610(17) 0.0103(11) 0.0152(14) -0.0047(12)
C17 0.0656(18) 0.0678(19) 0.080(2) 0.0341(17) 0.0384(17) 0.0087(15)

loop_
_atom_type_symbol
_atom_type_description
_atom_type_scat_dispersion_real
_atom_type_scat_dispersion_imag
_atom_type_scat_source
C C 0.0181 0.0091 'International Tables Vol C Tables 4.2.6.8 and 6.1.1.4'
H H 0.0000 0.0000 'International Tables Vol C Tables 4.2.6.8 and 6.1.1.4'
Br Br -0.6763 1.2805 'International Tables Vol C Tables 4.2.6.8 and 6.1.1.4'
N N 0.0311 0.0180 'International Tables Vol C Tables 4.2.6.8 and 6.1.1.4'
O O 0.0492 0.0322 'International Tables Vol C Tables 4.2.6.8 and 6.1.1.4'

loop_
_exptl_crystal_face_index_h
_exptl_crystal_face_index_k
_exptl_crystal_face_index_l
_exptl_crystal_face_perp_dist
2 -4 -5 0.1737
-2 4 5 0.1737
1 5 -5 0.1981
-1 -5 5 0.1981
4 -4 3 0.2240
-4 4 -3 0.2240
0 5 1 0.2379
0 -5 -1 0.2379
3 -1 3 0.2319
-3 1 -3 0.2319
3 4 -3 0.1733
-3 -4 3 0.1733
2 5 -4 0.1460
-2 -5 5 0.1690
3 -5 -5 0.1737
-1 -1 -5 0.2244
2 -5 2 0.2586
-2 5 -2 0.2586
4 -4 -1 0.1824

loop_
_geom_angle_atom_site_label_1
_geom_angle_atom_site_label_2
_geom_angle_atom_site_label_3
_geom_angle
C4 O1 C1 114.37(14)
C5 O2 C6 116.39(17)
C2 N1 C1 116.42(15)
C2 N1 H1 120.6(16)
C1 N1 H1 122.0(16)
C13 C8 C1 118.12(17)
C9 C8 C1 122.19(17)
C9 C8 C13 119.68(18)
N1 C2 C3 118.03(18)
N1 C2 C14 117.17(16)
C3 C2 C14 124.79(18)
O1 C1 N1 110.60(15)
O1 C1 C8 109.73(15)
O1 C1 C5 106.31(14)
N1 C1 C8 111.05(15)
N1 C1 C5 110.25(15)
C8 C1 C5 108.77(15)
C10 C11 Br1 119.99(16)
C10 C11 C12 122.10(19)
C12 C11 Br1 117.91(15)
O1 C4 C3 117.01(16)
O4 C4 O1 116.80(18)
O4 C4 C3 125.98(19)
C2 C3 C4 119.48(18)
C2 C3 H3 120.3
C4 C3 H3 120.3
C11 C10 H10 120.7
C11 C10 C9 118.56(18)
C9 C10 H10 120.7
C8 C13 H13 119.8
C12 C13 C8 120.39(18)
C12 C13 H13 119.8
O2 C5 C1 110.58(15)
O3 C5 O2 125.50(19)
O3 C5 C1 123.76(18)
C11 C12 H12 120.6
C13 C12 C11 118.76(18)
C13 C12 H12 120.6
C8 C9 H9 119.8
C10 C9 C8 120.50(18)
C10 C9 H9 119.8
C2 C14 H14A 109.3
C2 C14 H14B 109.3
C2 C14 C15 111.82(17)
H14A C14 H14B 107.9
C15 C14 H14A 109.3
C15 C14 H14B 109.3
C14 C15 H15A 109.2
C14 C15 H15B 109.2
H15A C15 H15B 107.9
C16 C15 C14 112.2(2)
C16 C15 H15A 109.2
C16 C15 H15B 109.2
O2 C6 H6A 110.4
O2 C6 H6B 110.4
O2 C6 C7 106.5(2)
H6A C6 H6B 108.6
C7 C6 H6A 110.4
C7 C6 H6B 110.4
C15 C16 H16A 109.2
C15 C16 H16B 109.2
H16A C16 H16B 107.9
C17 C16 C15 112.2(2)
C17 C16 H16A 109.2
C17 C16 H16B 109.2
C6 C7 H7A 109.5
C6 C7 H7B 109.5
C6 C7 H7C 109.5
H7A C7 H7B 109.5
H7A C7 H7C 109.5
H7B C7 H7C 109.5
C16 C17 H17A 109.5
C16 C17 H17B 109.5
C16 C17 H17C 109.5
H17A C17 H17B 109.5
H17A C17 H17C 109.5
H17B C17 H17C 109.5

loop_
_geom_bond_atom_site_label_1
_geom_bond_atom_site_label_2
_geom_bond_distance
Br1 C11 1.897(2)
O1 C1 1.431(2)
O1 C4 1.369(2)
O2 C5 1.326(2)
O2 C6 1.462(3)
O4 C4 1.216(2)
N1 C2 1.346(3)
N1 C1 1.432(2)
N1 H1 0.938(10)
O3 C5 1.197(2)
C8 C1 1.512(3)
C8 C13 1.391(3)
C8 C9 1.390(3)
C2 C3 1.362(3)
C2 C14 1.499(3)
C1 C5 1.567(3)
C11 C10 1.377(3)
C11 C12 1.387(3)
C4 C3 1.439(3)
C3 H3 0.9500
C10 H10 0.9500
C10 C9 1.386(3)
C13 H13 0.9500
C13 C12 1.379(3)
C12 H12 0.9500
C9 H9 0.9500
C14 H14A 0.9900
C14 H14B 0.9900
C14 C15 1.530(3)
C15 H15A 0.9900
C15 H15B 0.9900
C15 C16 1.522(3)
C6 H6A 0.9900
C6 H6B 0.9900
C6 C7 1.496(4)
C16 H16A 0.9900
C16 H16B 0.9900
C16 C17 1.518(4)
C7 H7A 0.9800
C7 H7B 0.9800
C7 H7C 0.9800
C17 H17A 0.9800
C17 H17B 0.9800
C17 H17C 0.9800

loop_
_geom_hbond_atom_site_label_D
_geom_hbond_atom_site_label_H
_geom_hbond_atom_site_label_A
_geom_hbond_distance_DH
_geom_hbond_distance_HA
_geom_hbond_distance_DA
_geom_hbond_angle_DHA
_geom_hbond_site_symmetry_A
N1 H1 O4 0.938(10) 1.880(11) 2.804(2) 168(2) 1_655

loop_
_exptl_oxdiff_crystal_face_indexfrac_h
_exptl_oxdiff_crystal_face_indexfrac_k
_exptl_oxdiff_crystal_face_indexfrac_l
_exptl_oxdiff_crystal_face_x
_exptl_oxdiff_crystal_face_y
_exptl_oxdiff_crystal_face_z
2.0190 -3.9731 -5.0309 0.6410 -0.0420 -0.6457
-2.0190 3.9731 5.0309 -0.6410 0.0420 0.6457
0.9987 5.0163 -4.9573 0.6849 0.1365 0.4999
-0.9987 -5.0163 4.9573 -0.6849 -0.1365 -0.4999
3.9670 -4.0272 3.0350 0.0860 -1.1082 -0.2009
-3.9670 4.0272 -3.0350 -0.0860 1.1082 0.2009
-0.0202 4.9861 1.0538 -0.0108 -0.1026 0.7074
0.0202 -4.9861 -1.0538 0.0108 0.1026 -0.7074
2.9656 -1.0280 3.0493 0.0261 -0.8992 0.1473
-2.9656 1.0280 -3.0493 -0.0261 0.8992 -0.1473
2.9768 3.9982 -2.9277 0.6966 -0.4613 0.5538
-2.9768 -3.9982 2.9277 -0.6966 0.4613 -0.5538
1.9862 5.0064 -3.9375 0.6994 -0.1649 0.5933
-1.9907 -5.0121 4.9419 -0.7967 0.0877 -0.5503
3.0141 -4.9756 -5.0255 0.7355 -0.2611 -0.7282
-0.9664 -0.9656 -5.0473 0.3575 0.6154 -0.3982
1.9907 -5.0116 1.9900 -0.0575 -0.5775 -0.4776
-1.9907 5.0116 -1.9900 0.0575 0.5775 0.4776
3.9850 -4.0043 -0.9826 0.4753 -0.7993 -0.3729
